data_2004047
loop_
_publ_author_name
'Blaton, N. M.'
'Peeters, O. M.'
'De Ranter, C. J.'

_publ_section_title
;1,8-Dimethyl-2-(3-furanoylaminomethyl)-5-phenyl-2,3-dihydro-1<i>H</i>-1,4-benzodiazepin-4-ium
 Chloride
;
_journal_issue 10
_journal_name_full 'Acta Crystallographica Section C'
_journal_page_first 2177
_journal_page_last 2179
_journal_paper_doi 10.1107/S0108270195006949
_journal_volume 51
_journal_year 1995
_chemical_compound_source 'Kali-Chemie, Pharma GmbH, Hannover, Germany'
_chemical_formula_moiety 'C23 H24 N3 O2 1+, Cl1 1-'
_chemical_formula_sum 'C23 H24 Cl N3 O2'
_chemical_formula_weight 409.90
_chemical_name_systematic
;
1,8-Dimethyl-2-[(3-furancarbonyl)aminomethyl]-5-phenyl-
2,3-dihydro-1H-1,4-benzodiazepin-4-ium Chloride
;
_space_group_IT_number 29
_symmetry_cell_setting orthorhombic
_symmetry_space_group_name_Hall 'P 2c -2b'
_symmetry_space_group_name_H-M 'P b c 21'
_cell_angle_alpha 90.00
_cell_angle_beta 90.00
_cell_angle_gamma 90.00
_cell_formula_units_Z 4
_cell_length_a 7.653(4)
_cell_length_b 15.98(1)
_cell_length_c 17.57(1)
_cell_measurement_radiation 'Cu K\a'
_cell_measurement_reflns_used 24
_cell_measurement_temperature 293
_cell_measurement_theta_max 21
_cell_measurement_theta_min 20
_cell_measurement_wavelength 1.54184
_cell_volume 2149(2)
_computing_cell_refinement DIF4
_computing_data_collection 'DIF4 (Stoe & Cie, 1988)'
_computing_data_reduction 'REDU4 (Stoe & Cie, 1992a)'
_computing_molecular_graphics 'ORTEX2.1 (McArdle, 1994)'
_computing_publication_material 'PARST (Nardelli, 1983)'
_computing_structure_refinement 'SHELXL93 (Sheldrick, 1993)'
_computing_structure_solution 'SHELXS86 (Sheldrick, 1985)'
_diffrn_ambient_temperature 293
_diffrn_measurement_device 'Stoe STADI4 four-circle diffractometer'
_diffrn_measurement_method '\q/\w scan '
_diffrn_radiation_type 'Cu K\a'
_diffrn_radiation_wavelength 1.54184
_diffrn_reflns_av_R_equivalents .0262
_diffrn_reflns_limit_h_max 8
_diffrn_reflns_limit_h_min -8
_diffrn_reflns_limit_k_max 17
_diffrn_reflns_limit_k_min 0
_diffrn_reflns_limit_l_max 19
_diffrn_reflns_limit_l_min 0
_diffrn_reflns_number 3382
_diffrn_reflns_theta_max 59.23
_diffrn_standards_decay_% <3.0
_diffrn_standards_interval_time 60
_diffrn_standards_number 3
_exptl_absorpt_coefficient_mu 1.760
_exptl_absorpt_correction_T_max .482
_exptl_absorpt_correction_T_min .362
_exptl_absorpt_correction_type
;
empirical via \y scans (EMPIR; Stoe & Cie, 1992b)
;
_exptl_crystal_colour orange
_exptl_crystal_density_diffrn 1.267
_exptl_crystal_density_meas 1.269
_exptl_crystal_density_method 'flotation in n-heptane/CCl~4~'
_exptl_crystal_description prism
_exptl_crystal_F_000 864
_exptl_crystal_size_max .60
_exptl_crystal_size_mid .40
_exptl_crystal_size_min .15
_refine_diff_density_max .26
_refine_diff_density_min -.18
_refine_ls_abs_structure_Flack .22(2)
_refine_ls_extinction_coef .0054(5)
_refine_ls_extinction_method 'SHELXL93 (Sheldrick, 1993)'
_refine_ls_goodness_of_fit_all 1.068
_refine_ls_goodness_of_fit_obs 1.068
_refine_ls_hydrogen_treatment noref
_refine_ls_matrix_type full
_refine_ls_number_parameters 265
_refine_ls_number_reflns 1621
_refine_ls_R_factor_all .0344
_refine_ls_R_factor_obs .0334
_refine_ls_shift/esd_max .007
_refine_ls_structure_factor_coef Fsqd
_refine_ls_weighting_details 'w=1/[\s^2^(Fo^2^)+(0.0515P)^2^+ 0.4177P]  where P=(Fo^2^+2Fc^2^)/3'
_refine_ls_weighting_scheme calc
_refine_ls_wR_factor_all .0885
_refine_ls_wR_factor_obs .0885
_reflns_number_observed 1564
_reflns_number_total 1621
_reflns_observed_criterion '> 2\s(F^2^)'
_cod_data_source_file na1182.cif
_cod_data_source_block Y
_cod_depositor_comments
;
The following automatic conversions were performed:
'_symmetry_cell_setting' value 'Orthorhombic' changed to 'orthorhombic'
according to '/home/saulius/struct/CIF-dictionaries/cif_core.dic'
dictionary named 'cif_core.dic' version 2.4.1 from 2010-06-29.

Automatic conversion script
Id: cif_fix_enum 1527 2010-12-29 10:47:43Z saulius 

The following automatic conversions were performed:

'_symmetry_cell_setting' value 'Orthorhombic' changed to
'orthorhombic' according to
/home/saulius/struct/CIF-dictionaries/cif_core.dic dictionary named
'cif_core.dic' version 2.4.1 from 2010-06-29.

Automatic conversion script
Id: cif_fix_values 1715 2011-07-08 13:25:40Z adriana 

The following automatic conversions were performed:

'_refine_ls_weighting_scheme' value '
w=1/[\s^2^(Fo^2^)+(0.0515P)^2^+ 0.4177P] where P=(Fo^2^+2Fc^2^)/3'
was changed to 'calc'. New tag '_refine_ls_weighting_details' was
created. The value of the new tag was set to
'w=1/[\s^2^(Fo^2^)+(0.0515P)^2^+ 0.4177P] where P=(Fo^2^+2Fc^2^)/3'.

Automatic conversion script
Id: cif_fix_values 3143 2015-03-26 13:38:13Z robertas 
;
_cod_original_cell_volume 2150.(2)
_cod_original_sg_symbol_H-M 'P b c 21  '
_cod_original_formula_sum 'C23 H24 Cl1 N3 O2'
_cod_database_code 2004047

loop_
_symmetry_equiv_pos_as_xyz
X,Y,Z
-X,-Y,Z+1/2
-X,Y+1/2,Z
X,-Y+1/2,Z+1/2

loop_
_atom_site_aniso_label
_atom_site_aniso_U_11
_atom_site_aniso_U_22
_atom_site_aniso_U_33
_atom_site_aniso_U_12
_atom_site_aniso_U_13
_atom_site_aniso_U_23
Cl .0988(7) .0848(7) .0596(6) -.0372(5) .0253(6) -.0172(5)
N1 .049(2) .094(2) .069(2) -.024(2) .025(2) -.033(2)
C2 .046(2) .064(2) .052(2) -.012(2) .009(2) .001(2)
C3 .049(2) .060(2) .058(2) -.0050(10) .004(2) .011(2)
N4 .0480(10) .0530(10) .050(2) -.0040(10) .0110(10) -.0030(10)
C5 .0370(10) .047(2) .050(2) .0030(10) .0050(10) -.0010(10)
C5A .0390(10) .051(2) .045(2) .0010(10) .0050(10) .0010(10)
C6 .049(2) .055(2) .053(2) -.0050(10) .013(2) .002(2)
C7 .056(2) .059(2) .059(2) -.017(2) .005(2) -.002(2)
C8 .064(2) .053(2) .047(2) -.007(2) .002(2) .000(2)
C8M .099(3) .076(3) .066(3) -.030(2) .012(3) -.013(2)
C9 .052(2) .062(2) .043(2) -.007(2) .010(2) -.004(2)
C9A .044(2) .058(2) .045(2) -.0040(10) .004(2) -.001(2)
C10 .083(3) .158(5) .128(5) -.061(3) .064(4) -.072(4)
C11 .046(2) .048(2) .074(2) -.0050(10) .001(2) -.001(2)
N12 .0460(10) .0530(10) .059(2) -.0040(10) .0030(10) -.0040(10)
C13 .0360(10) .052(2) .058(2) .0030(10) -.003(2) .002(2)
O14 .0580(10) .085(2) .082(2) -.0130(10) .020(2) -.020(2)
C15 .0400(10) .050(2) .059(2) .0000(10) -.009(2) .006(2)
C16 .050(2) .057(2) .091(3) -.010(2) .002(2) -.002(2)
O17 .065(2) .060(2) .099(2) -.0160(10) -.004(2) -.001(2)
C18 .078(3) .055(2) .074(3) -.008(2) -.015(2) -.003(2)
C19 .063(2) .059(2) .063(2) -.008(2) -.007(2) .006(2)
C1' .044(2) .052(2) .044(2) .0010(10) .0070(10) -.002(2)
C2' .058(2) .052(2) .058(2) .0020(10) .012(2) -.003(2)
C3' .068(2) .068(2) .062(3) -.003(2) .025(2) -.011(2)
C4' .072(2) .085(3) .050(2) -.003(2) .015(2) -.001(2)
C5' .074(2) .069(2) .056(2) .003(2) .009(2) .018(2)
C6' .059(2) .054(2) .054(2) .0080(10) .009(2) .004(2)

loop_
_atom_site_label
_atom_site_fract_x
_atom_site_fract_y
_atom_site_fract_z
_atom_site_U_iso_or_equiv
_atom_site_thermal_displace_type
_atom_site_calc_flag
_atom_site_calc_attached_atom
_atom_site_refinement_flags
_atom_site_type_symbol
Cl .3453(2) .08956(6) .17335(6) .0811(4) aniso . . . Cl
N1 .3390(4) .2767(2) .4374(2) .071(1) aniso . . . N
C2 .2910(4) .1973(2) .4020(2) .054(1) aniso . . . C
C3 .4491(4) .1496(2) .3734(2) .056(1) aniso . . . C
N4 .5169(3) .1856(2) .3039(2) .0504(8) aniso . . . N
C5 .5947(3) .2582(2) .3001(2) .0446(9) aniso . . . C
C5A .6099(4) .3130(2) .3653(2) .0451(9) aniso . . . C
C6 .7573(4) .3672(2) .3644(2) .052(1) aniso . . . C
C7 .7928(5) .4230(2) .4204(2) .058(1) aniso . . . C
C8 .6800(5) .4297(2) .4825(2) .055(1) aniso . . . C
C8M .7178(7) .4900(3) .5462(3) .080(2) aniso . . . C
C9 .5354(4) .3792(2) .4854(2) .052(1) aniso . . . C
C9A .4936(4) .3191(2) .4286(2) .049(1) aniso . . . C
C10 .2208(7) .3017(4) .4994(4) .123(3) aniso . . . C
C11 .1518(4) .2109(2) .3420(3) .056(1) aniso . . . C
N12 .0832(3) .1333(2) .3112(2) .0525(9) aniso . . . N
C13 -.0550(4) .0940(2) .3429(2) .049(1) aniso . . . C
O14 -.1266(3) .1195(2) .4008(2) .075(1) aniso . . . O
C15 -.1156(4) .0187(2) .3022(2) .050(1) aniso . . . C
C16 -.2500(4) -.0295(2) .3261(3) .066(1) aniso . . . C
O17 -.2740(4) -.0952(2) .2779(2) .0751(9) aniso . . . O
C18 -.1518(5) -.0875(2) .2229(3) .069(2) aniso . . . C
C19 -.0508(5) -.0195(2) .2350(2) .061(1) aniso . . . C
C1' .6683(4) .2790(2) .2246(2) .047(1) aniso . . . C
C2' .7551(4) .2174(2) .1835(2) .056(1) aniso . . . C
C3' .8194(5) .2336(2) .1120(3) .066(1) aniso . . . C
C4' .7968(5) .3122(3) .0794(2) .069(1) aniso . . . C
C5' .7122(5) .3741(3) .1199(3) .067(1) aniso . . . C
C6' .6501(5) .3585(2) .1926(2) .055(1) aniso . . . C
H2 .2377(4) .1629(2) .4419(2) .067 iso calc C2 R H
H3A .5395(4) .1503(2) .4121(2) .070 iso calc C3 R H
H3B .4168(4) .0917(2) .3643(2) .070 iso calc C3 R H
H4 .5053(3) .1574(2) .2625(2) .063 iso calc N4 R H
H6 .8334(4) .3641(2) .3232(2) .065 iso calc C6 R H
H7 .8916(5) .4567(2) .4174(2) .072 iso calc C7 R H
H8M1 .665(3) .5430(6) .5352(8) .101 iso calc C8M R H
H8M2 .8418(7) .497(1) .551(1) .101 iso calc C8M R H
H8M3 .671(3) .4682(9) .5929(4) .101 iso calc C8M R H
H9 .4606(4) .3845(2) .5268(2) .066 iso calc C9 R H
H10A .267(3) .283(2) .5471(5) .154 iso calc C10 R H
H10B .108(2) .277(2) .491(1) .154 iso calc C10 R H
H10C .210(5) .3616(5) .500(2) .154 iso calc C10 R H
H11A .0565(4) .2427(2) .3641(3) .070 iso calc C11 R H
H11B .2008(4) .2438(2) .3008(3) .070 iso calc C11 R H
H12 .1319(3) .1118(2) .2716(2) .066 iso calc N12 R H
H16 -.3167(4) -.0192(2) .3693(3) .082 iso calc C16 R H
H18 -.1389(5) -.1241(2) .1821(3) .086 iso calc C18 R H
H19 .0424(5) -.0015(2) .2053(2) .076 iso calc C19 R H
H2' .7698(4) .1645(2) .2046(2) .070 iso calc C2' R H
H3' .8781(5) .1919(2) .0853(3) .082 iso calc C3' R H
H4' .8383(5) .3229(3) .0306(2) .086 iso calc C4' R H
H5' .6968(5) .4266(3) .0983(3) .083 iso calc C5' R H
H6' .5963(5) .4010(2) .2201(2) .069 iso calc C6' R H

loop_
_atom_type_symbol
_atom_type_scat_source
_atom_type_scat_dispersion_real
_atom_type_scat_dispersion_imag
C 'IntTabIV  Tables 2.2B, 2.3.1' .0181 .0091
H 'IntTabIV  Tables 2.2B, 2.3.1' .0000 .0000
Cl 'IntTabIV  Tables 2.2B, 2.3.1' .3639 .7018
N 'IntTabIV  Tables 2.2B, 2.3.1' .0311 .0180
O 'IntTabIV  Tables 2.2B, 2.3.1' .0492 .0322

loop_
_geom_angle_atom_site_label_1
_geom_angle_atom_site_label_2
_geom_angle_atom_site_label_3
_geom_angle
_geom_angle_publ_flag
C9A N1 C10 118.6(4) yes
C2 N1 C10 113.4(3) yes
C2 N1 C9A 126.7(3) yes
N1 C2 H2 106.6 no
N1 C2 C11 110.5(3) yes
N1 C2 C3 112.2(3) yes
C11 C2 H2 106.6 no
C3 C2 H2 106.6 no
C3 C2 C11 113.8(3) yes
C2 C3 H3B 109.3 no
C2 C3 H3A 109.3 no
C2 C3 N4 111.4(3) yes
H3A C3 H3B 108.0 no
N4 C3 H3B 109.3 no
N4 C3 H3A 109.3 no
C3 N4 H4 118.0 no
C3 N4 C5 124.1(3) yes
C5 N4 H4 118.0 no
N4 C5 C1' 114.8(3) yes
N4 C5 C5A 122.3(3) yes
C5A C5 C1' 122.9(3) yes
C5 C5A C9A 127.5(3) yes
C5 C5A C6 115.0(3) yes
C6 C5A C9A 117.5(3) yes
C5A C6 H6 118.3 no
C5A C6 C7 123.4(3) yes
C7 C6 H6 118.3 no
C6 C7 H7 120.2 no
C6 C7 C8 119.6(3) yes
C8 C7 H7 120.2 no
C7 C8 C9 119.0(3) yes
C7 C8 C8M 120.8(4) yes
C8M C8 C9 120.2(4) yes
C8 C8M H8M3 109.5 no
C8 C8M H8M2 109.5 no
C8 C8M H8M1 109.5 no
H8M2 C8M H8M3 109.5 no
H8M1 C8M H8M3 109.5 no
H8M1 C8M H8M2 109.5 no
C8 C9 H9 118.2 no
C8 C9 C9A 123.5(3) yes
C9A C9 H9 118.2 no
C5A C9A C9 117.0(3) yes
N1 C9A C9 116.7(3) yes
N1 C9A C5A 126.2(3) yes
N1 C10 H10C 109.5 no
N1 C10 H10B 109.5 no
N1 C10 H10A 109.5 no
H10B C10 H10C 109.5 no
H10A C10 H10C 109.5 no
H10A C10 H10B 109.5 no
C2 C11 H11B 109.0 no
C2 C11 H11A 109.0 no
C2 C11 N12 113.1(3) yes
H11A C11 H11B 107.8 no
N12 C11 H11B 108.9 no
N12 C11 H11A 109.0 no
C11 N12 H12 119.1 no
C11 N12 C13 121.8(3) yes
C13 N12 H12 119.1 no
N12 C13 C15 115.2(3) yes
N12 C13 O14 122.6(3) yes
O14 C13 C15 122.2(3) yes
C13 C15 C19 130.2(3) yes
C13 C15 C16 123.6(3) yes
C16 C15 C19 106.2(3) yes
C15 C16 H16 124.8 no
C15 C16 O17 110.4(3) yes
O17 C16 H16 124.8 no
C16 O17 C18 106.3(3) yes
O17 C18 H18 124.6 no
O17 C18 C19 110.9(4) yes
C19 C18 H18 124.5 no
C15 C19 C18 106.2(4) yes
C18 C19 H19 126.9 no
C15 C19 H19 126.9 no
C5 C1' C6' 121.8(3) yes
C5 C1' C2' 119.3(3) yes
C2' C1' C6' 118.8(3) yes
C1' C2' H2' 119.6 no
C1' C2' C3' 120.8(3) yes
C3' C2' H2' 119.6 no
C2' C3' H3' 119.9 no
C2' C3' C4' 120.2(4) yes
C4' C3' H3' 119.9 no
C3' C4' H4' 120.2 no
C3' C4' C5' 119.5(4) yes
C5' C4' H4' 120.3 no
C4' C5' H5' 119.7 no
C4' C5' C6' 120.6(4) yes
C6' C5' H5' 119.7 no
C1' C6' C5' 120.0(3) yes
C5' C6' H6' 120.0 no
C1' C6' H6' 120.0 no

loop_
_geom_bond_atom_site_label_1
_geom_bond_atom_site_label_2
_geom_bond_distance
_geom_bond_publ_flag
N1 C2 1.460(5) yes
N1 C9A 1.373(4) yes
N1 C10 1.472(7) yes
C2 C3 1.516(5) yes
C2 C11 1.514(5) yes
C2 H2 .980 no
C3 N4 1.447(5) yes
C3 H3A .970 no
C3 H3B .970 no
N4 C5 1.306(4) yes
N4 H4 .860 no
C5 C5A 1.447(5) yes
C5 C1' 1.479(5) yes
C5A C6 1.422(4) yes
C5A C9A 1.428(5) yes
C6 C7 1.356(5) yes
C6 H6 .930 no
C7 C8 1.395(5) yes
C7 H7 .930 no
C8 C8M 1.506(6) yes
C8 C9 1.370(5) yes
C8M H8M1 .960 no
C8M H8M2 .960 no
C8M H8M3 .960 no
C9 C9A 1.421(5) yes
C9 H9 .930 no
C10 H10A .960 no
C10 H10B .960 no
C10 H10C .960 no
C11 N12 1.451(4) yes
C11 H11A .970 no
C11 H11B .970 no
N12 C13 1.350(4) yes
N12 H12 .860 no
C13 O14 1.226(5) yes
C13 C15 1.475(5) yes
C15 C16 1.352(5) yes
C15 C19 1.419(5) yes
C16 O17 1.362(5) yes
C16 H16 .930 no
O17 C18 1.350(6) yes
C18 C19 1.350(5) yes
C18 H18 .930 no
C19 H19 .930 no
C1' C2' 1.391(5) yes
C1' C6' 1.397(5) yes
C2' C3' 1.373(6) yes
C2' H2' .930 no
C3' C4' 1.392(6) yes
C3' H3' .930 no
C4' C5' 1.380(6) yes
C4' H4' .930 no
C5' C6' 1.385(6) yes
C5' H5' .930 no
C6' H6' .930 no

loop_
_geom_torsion_atom_site_label_1
_geom_torsion_atom_site_label_2
_geom_torsion_atom_site_label_3
_geom_torsion_atom_site_label_4
_geom_torsion
_geom_torsion_publ_flag
C9A N1 C10 H10A -74.3 no
C2 N1 C10 H10A 93.9 no
C9A N1 C10 H10B 165.7 no
C2 N1 C10 H10B -26.1 no
C9A N1 C10 H10C 45.7 no
C2 N1 C10 H10C -146.1 no
C10 N1 C9A C5A -169.2(4) no
C2 N1 C9A C5A 24.4(6) yes
C10 N1 C9A C9 6.0(6) no
C2 N1 C9A C9 -160.4(3) no
C9A N1 C2 H2 135.2 no
C9A N1 C2 C11 -109.3(4) yes
C9A N1 C2 C3 18.8(5) yes
C10 N1 C2 H2 -31.8 no
C10 N1 C2 C11 83.7(4) no
C10 N1 C2 C3 -148.2(4) no
N1 C2 C11 N12 -172.9(3) yes
N1 C2 C11 H11A -51.6 no
N1 C2 C11 H11B 65.8 no
N1 C2 C3 N4 -75.7(4) yes
N1 C2 C3 H3A 45.3 no
N1 C2 C3 H3B 163.4 no
C3 C2 C11 N12 59.8(4) no
C3 C2 C11 H11A -178.8 no
C3 C2 C11 H11B -61.5 no
C11 C2 C3 H3B -70.3 no
C11 C2 C3 H3A 171.7 no
C11 C2 C3 N4 50.7(4) no
H2 C2 C3 H3B 47.0 no
H2 C2 C3 H3A -71.1 no
H2 C2 C3 N4 168.0 no
H2 C2 C11 H11B -178.8 no
H2 C2 C11 H11A 63.9 no
H2 C2 C11 N12 -57.4 no
C2 C3 N4 C5 69.4(4) yes
C2 C3 N4 H4 -110.6 no
H3A C3 N4 H4 128.4 no
H3A C3 N4 C5 -51.6 no
H3B C3 N4 H4 10.4 no
H3B C3 N4 C5 -169.6 no
C3 N4 C5 C5A -4.4(5) yes
C3 N4 C5 C1' 174.5(3) no
H4 N4 C5 C1' -5.5 no
H4 N4 C5 C5A 175.5 no
N4 C5 C1' C2' -41.8(5) yes
N4 C5 C1' C6' 136.8(3) no
N4 C5 C5A C6 152.1(3) no
N4 C5 C5A C9A -28.8(5) yes
C5A C5 C1' C2' 137.1(4) no
C5A C5 C1' C6' -44.2(5) no
C1' C5 C5A C9A 152.3(3) no
C1' C5 C5A C6 -26.7(5) no
C5 C5A C9A N1 -3.8(6) yes
C6 C5A C9A N1 175.3(3) no
C5 C5A C9A C9 -179.0(3) no
C5 C5A C6 C7 179.8(3) no
C5 C5A C6 H6 -.3 no
C6 C5A C9A C9 .1(5) no
C9A C5A C6 H6 -179.4 no
C9A C5A C6 C7 .6(5) no
C5A C6 C7 C8 -.7(6) no
C5A C6 C7 H7 179.3 no
H6 C6 C7 H7 -.7 no
H6 C6 C7 C8 179.4 no
C6 C7 C8 C8M 178.8(4) no
C6 C7 C8 C9 .1(6) no
H7 C7 C8 C9 -179.9 no
H7 C7 C8 C8M -1.2 no
C7 C8 C9 C9A .6(6) no
C7 C8 C9 H9 -179.4 no
C7 C8 C8M H8M1 90.1 no
C7 C8 C8M H8M2 -30.0 no
C7 C8 C8M H8M3 -149.9 no
C8M C8 C9 C9A -178.2(4) no
C8M C8 C9 H9 1.8 no
C9 C8 C8M H8M3 28.8 no
C9 C8 C8M H8M2 148.8 no
C9 C8 C8M H8M1 -91.2 no
C8 C9 C9A C5A -.7(5) no
C8 C9 C9A N1 -176.3(3) no
H9 C9 C9A C5A 179.3 no
H9 C9 C9A N1 3.7 no
C2 C11 N12 C13 89.3(4) yes
C2 C11 N12 H12 -90.7 no
H11A C11 N12 H12 148.0 no
H11A C11 N12 C13 -32.0 no
H11B C11 N12 H12 30.6 no
H11B C11 N12 C13 -149.4 no
C11 N12 C13 O14 -2.7(6) yes
C11 N12 C13 C15 176.4(3) yes
H12 N12 C13 C15 -3.6 no
H12 N12 C13 O14 177.3 no
N12 C13 C15 C16 178.8(4) no
N12 C13 C15 C19 .5(6) yes
O14 C13 C15 C16 -2.1(6) no
O14 C13 C15 C19 179.7(4) no
C13 C15 C19 H19 -.9 no
C13 C15 C19 C18 179.1(4) no
C13 C15 C16 O17 -179.0(3) no
C13 C15 C16 H16 1.0 no
C16 C15 C19 H19 -179.4 no
C16 C15 C19 C18 .6(4) no
C19 C15 C16 H16 179.7 no
C19 C15 C16 O17 -.3(4) no
C15 C16 O17 C18 -.1(5) no
H16 C16 O17 C18 179.9 no
C16 O17 C18 C19 .4(5) no
C16 O17 C18 H18 -179.6 no
O17 C18 C19 C15 -.6(5) no
O17 C18 C19 H19 179.4 no
H18 C18 C19 C15 179.4 no
H18 C18 C19 H19 -.6 no
C5 C1' C6' H6' 3.7 no
C5 C1' C6' C5' -176.3(3) no
C5 C1' C2' C3' 177.6(3) no
C5 C1' C2' H2' -2.4 no
C2' C1' C6' H6' -177.6 no
C2' C1' C6' C5' 2.4(6) no
C6' C1' C2' H2' 178.8 no
C6' C1' C2' C3' -1.2(6) no
C1' C2' C3' C4' -.6(6) no
C1' C2' C3' H3' 179.4 no
H2' C2' C3' H3' -.6 no
H2' C2' C3' C4' 179.4 no
C2' C3' C4' C5' 1.2(6) no
C2' C3' C4' H4' -178.8 no
H3' C3' C4' H4' 1.2 no
H3' C3' C4' C5' -178.8 no
C3' C4' C5' C6' .1(6) no
C3' C4' C5' H5' -179.9 no
H4' C4' C5' H5' .1 no
H4' C4' C5' C6' -179.9 no
C4' C5' C6' C1' -1.9(6) no
C4' C5' C6' H6' 178.2 no
H5' C5' C6' C1' 178.1 no
H5' C5' C6' H6' -1.9 no
